data_4324616
loop_
_publ_author_name
'Deng-Ke Cao'
'Mei-Juan Liu'
'Jian Huang'
'Song-Song Bao'
'Li-Min Zheng'

_publ_section_title
;
 Cobalt and Manganese Diphosphonates with One-, Two-, and
 Three-Dimensional Structures and Field-Induced Magnetic Transitions
;
_journal_name_full 'Inorganic Chemistry'
_journal_page_first 2278
_journal_page_last 2287
_journal_paper_doi 10.1021/ic1019668
_journal_volume 50
_journal_year 2011
_chemical_formula_sum 'C10 H26 Co3 N4 O20 P4'
_chemical_formula_weight 823.02
_chemical_name_systematic
; 
 ? 
;
_space_group_IT_number 2
_symmetry_cell_setting triclinic
_symmetry_space_group_name_Hall '-P 1'
_symmetry_space_group_name_H-M 'P -1'
_atom_sites_solution_hydrogens geom
_atom_sites_solution_primary direct
_atom_sites_solution_secondary difmap
_audit_creation_method SHELXL-97
_cell_angle_alpha 89.120(2)
_cell_angle_beta 85.5080(10)
_cell_angle_gamma 76.862(2)
_cell_formula_units_Z 1
_cell_length_a 5.0696(5)
_cell_length_b 9.6081(10)
_cell_length_c 12.5328(13)
_cell_measurement_reflns_used 794
_cell_measurement_temperature 293(2)
_cell_measurement_theta_max 26.114
_cell_measurement_theta_min 3.9175
_cell_volume 592.66(10)
_computing_cell_refinement SMART
_computing_data_collection 'SMART (Bruker, 2000)'
_computing_data_reduction 'SAINT (Bruker, 2000)'
_computing_molecular_graphics SHELXTL
_computing_publication_material SHELXTL
_computing_structure_refinement SHELXTL
_computing_structure_solution 'SHELXTL (Bruker, 2000)'
_diffrn_ambient_temperature 293(2)
_diffrn_measured_fraction_theta_full 0.986
_diffrn_measured_fraction_theta_max 0.986
_diffrn_measurement_device_type 'Bruker Smart Aepex CCD area detector'
_diffrn_measurement_method 'phi and omega scans'
_diffrn_radiation_monochromator graphite
_diffrn_radiation_source 'fine-focus sealed tube'
_diffrn_radiation_type MoK\a
_diffrn_radiation_wavelength 0.71073
_diffrn_reflns_av_R_equivalents 0.0436
_diffrn_reflns_av_sigmaI/netI 0.0928
_diffrn_reflns_limit_h_max 5
_diffrn_reflns_limit_h_min -6
_diffrn_reflns_limit_k_max 9
_diffrn_reflns_limit_k_min -11
_diffrn_reflns_limit_l_max 10
_diffrn_reflns_limit_l_min -14
_diffrn_reflns_number 3032
_diffrn_reflns_theta_full 25.00
_diffrn_reflns_theta_max 25.00
_diffrn_reflns_theta_min 2.18
_exptl_absorpt_coefficient_mu 2.452
_exptl_absorpt_correction_T_max 0.293
_exptl_absorpt_correction_T_min 0.187
_exptl_absorpt_correction_type multi-scan
_exptl_absorpt_process_details 'SADABS; Bruker, 2000'
_exptl_crystal_colour pink
_exptl_crystal_density_diffrn 2.306
_exptl_crystal_description needlelike
_exptl_crystal_F_000 415
_exptl_crystal_size_max 0.1
_exptl_crystal_size_mid 0.06
_exptl_crystal_size_min 0.05
_refine_diff_density_max 0.681
_refine_diff_density_min -0.548
_refine_diff_density_rms 0.123
_refine_ls_extinction_method none
_refine_ls_goodness_of_fit_ref 0.997
_refine_ls_hydrogen_treatment constr
_refine_ls_matrix_type full
_refine_ls_number_parameters 187
_refine_ls_number_reflns 2054
_refine_ls_number_restraints 0
_refine_ls_restrained_S_all 0.997
_refine_ls_R_factor_all 0.0610
_refine_ls_R_factor_gt 0.0383
_refine_ls_shift/su_max 0.000
_refine_ls_shift/su_mean 0.000
_refine_ls_structure_factor_coef Fsqd
_refine_ls_weighting_details 'calc w=1/[\s^2^(Fo^2^)+(0.0000P)^2^+0.0000P] where P=(Fo^2^+2Fc^2^)/3'
_refine_ls_weighting_scheme calc
_refine_ls_wR_factor_gt 0.0651
_refine_ls_wR_factor_ref 0.0702
_reflns_number_gt 1470
_reflns_number_total 2054
_reflns_threshold_expression >2sigma(I)
_cod_data_source_file ic1019668_si_003.cif
_cod_data_source_block 1
_cod_database_code 4324616

loop_
_symmetry_equiv_pos_as_xyz
'x, y, z'
'-x, -y, -z'

loop_
_atom_site_label
_atom_site_type_symbol
_atom_site_fract_x
_atom_site_fract_y
_atom_site_fract_z
_atom_site_U_iso_or_equiv
_atom_site_adp_type
_atom_site_occupancy
_atom_site_symmetry_multiplicity
_atom_site_calc_flag
_atom_site_refinement_flags
Co1 Co 0.16618(15) -0.10633(8) 0.40345(5) 0.0104(2) Uani 1 1 d .
Co2 Co 0.5000 0.0000 0.0000 0.0138(3) Uani 1 2 d S
P1 P 0.3162(3) 0.21348(14) 0.44277(10) 0.0107(3) Uani 1 1 d .
P2 P 0.6226(3) 0.03255(14) 0.25319(10) 0.0090(3) Uani 1 1 d .
O1 O 0.1723(7) 0.0967(3) 0.4764(2) 0.0125(8) Uani 1 1 d .
O1W O 0.2487(8) -0.1131(4) 0.0946(3) 0.0339(11) Uani 1 1 d .
H1WC H 0.3585 -0.1944 0.0894 0.041 Uiso 1 1 d R
H1WB H 0.2386 -0.1056 0.1623 0.041 Uiso 1 1 d R
O2 O 0.5686(7) 0.2199(4) 0.4941(3) 0.0160(9) Uani 1 1 d .
O2W O 0.8251(8) -0.1862(4) -0.0303(3) 0.0342(11) Uani 1 1 d .
H2WC H 0.8919 -0.1782 0.0288 0.041 Uiso 1 1 d R
H2WA H 0.9676 -0.1765 -0.0675 0.041 Uiso 1 1 d R
O3 O 0.1033(7) 0.3619(4) 0.4568(3) 0.0230(10) Uani 1 1 d .
H3A H 0.0542 0.3759 0.5204 0.035 Uiso 1 1 calc R
O3W O 0.4057(11) 0.4040(5) 0.9433(4) 0.0715(17) Uani 1 1 d .
H3WD H 0.3814 0.4337 0.8798 0.086 Uiso 1 1 d R
H3WB H 0.2570 0.4277 0.9820 0.107 Uiso 1 1 d R
O4 O 0.4619(6) -0.0789(3) 0.2833(2) 0.0107(8) Uani 1 1 d .
O5 O 0.8857(7) 0.0151(3) 0.3063(2) 0.0117(8) Uani 1 1 d .
O6 O 0.6758(7) 0.0438(4) 0.1325(2) 0.0137(9) Uani 1 1 d .
O7 O 0.1462(7) 0.2147(4) 0.2451(3) 0.0132(8) Uani 1 1 d .
H7A H 0.0741 0.1504 0.2670 0.020 Uiso 1 1 calc R
N1 N 0.3329(8) 0.4722(4) 0.2705(3) 0.0098(10) Uani 1 1 d .
N2 N 0.1715(8) 0.6907(4) 0.3322(3) 0.0116(10) Uani 1 1 d .
C1 C 0.3709(11) 0.5748(5) 0.3344(4) 0.0140(13) Uani 1 1 d .
H1A H 0.5190 0.5659 0.3754 0.017 Uiso 1 1 calc R
C2 C 0.0003(11) 0.6586(6) 0.2611(4) 0.0165(13) Uani 1 1 d .
H2C H -0.1588 0.7203 0.2425 0.020 Uiso 1 1 calc R
C3 C 0.0962(10) 0.5246(5) 0.2222(4) 0.0154(13) Uani 1 1 d .
H3B H 0.0183 0.4777 0.1731 0.019 Uiso 1 1 calc R
C4 C 0.5148(10) 0.3301(5) 0.2544(4) 0.0109(12) Uani 1 1 d .
H4A H 0.6799 0.3281 0.2891 0.013 Uiso 1 1 calc R
H4B H 0.5643 0.3156 0.1784 0.013 Uiso 1 1 calc R
C5 C 0.3942(10) 0.2057(5) 0.2972(4) 0.0096(12) Uani 1 1 d .

loop_
_atom_site_aniso_label
_atom_site_aniso_U_11
_atom_site_aniso_U_22
_atom_site_aniso_U_33
_atom_site_aniso_U_23
_atom_site_aniso_U_13
_atom_site_aniso_U_12
Co1 0.0099(4) 0.0114(4) 0.0101(4) -0.0012(3) -0.0007(3) -0.0028(3)
Co2 0.0128(6) 0.0197(6) 0.0096(6) -0.0013(5) -0.0012(4) -0.0050(5)
P1 0.0125(8) 0.0090(8) 0.0100(8) -0.0007(6) -0.0001(6) -0.0009(6)
P2 0.0069(8) 0.0103(8) 0.0096(7) -0.0005(6) -0.0011(6) -0.0012(6)
O1 0.013(2) 0.013(2) 0.012(2) -0.0007(16) 0.0024(15) -0.0052(17)
O1W 0.038(3) 0.056(3) 0.016(2) 0.008(2) -0.0026(19) -0.028(2)
O2 0.018(2) 0.019(2) 0.014(2) 0.0035(17) -0.0080(16) -0.0080(18)
O2W 0.032(3) 0.037(3) 0.032(3) -0.009(2) -0.010(2) 0.000(2)
O3 0.032(3) 0.015(2) 0.015(2) 0.0004(17) 0.0067(18) 0.0048(19)
O3W 0.100(5) 0.058(4) 0.065(4) 0.007(3) -0.009(3) -0.036(3)
O4 0.009(2) 0.009(2) 0.014(2) 0.0010(15) -0.0010(15) -0.0031(16)
O5 0.009(2) 0.013(2) 0.012(2) 0.0005(15) -0.0026(15) -0.0016(16)
O6 0.014(2) 0.020(2) 0.0077(19) 0.0010(16) 0.0006(15) -0.0056(17)
O7 0.009(2) 0.014(2) 0.018(2) 0.0045(16) -0.0035(16) -0.0056(17)
N1 0.009(2) 0.008(2) 0.013(2) 0.0013(19) -0.0007(19) -0.0032(19)
N2 0.010(3) 0.011(3) 0.013(2) -0.0031(19) 0.0004(19) -0.001(2)
C1 0.013(3) 0.011(3) 0.018(3) 0.002(2) 0.001(2) -0.005(3)
C2 0.014(3) 0.012(3) 0.023(3) 0.006(3) -0.004(3) -0.003(3)
C3 0.014(3) 0.013(3) 0.022(3) 0.001(2) -0.009(2) -0.005(3)
C4 0.010(3) 0.010(3) 0.010(3) 0.002(2) 0.000(2) 0.002(2)
C5 0.009(3) 0.011(3) 0.008(3) -0.001(2) -0.003(2) -0.001(2)

loop_
_atom_type_symbol
_atom_type_description
_atom_type_scat_dispersion_real
_atom_type_scat_dispersion_imag
_atom_type_scat_source
C C 0.0033 0.0016 'International Tables Vol C Tables 4.2.6.8 and 6.1.1.4'
H H 0.0000 0.0000 'International Tables Vol C Tables 4.2.6.8 and 6.1.1.4'
N N 0.0061 0.0033 'International Tables Vol C Tables 4.2.6.8 and 6.1.1.4'
O O 0.0106 0.0060 'International Tables Vol C Tables 4.2.6.8 and 6.1.1.4'
P P 0.1023 0.0942 'International Tables Vol C Tables 4.2.6.8 and 6.1.1.4'
Co Co 0.3494 0.9721 'International Tables Vol C Tables 4.2.6.8 and 6.1.1.4'

loop_
_geom_angle_atom_site_label_1
_geom_angle_atom_site_label_2
_geom_angle_atom_site_label_3
_geom_angle
_geom_angle_site_symmetry_1
_geom_angle_site_symmetry_3
O2 Co1 O5 176.99(14) 2_656 1_455
O2 Co1 O4 96.33(13) 2_656 .
O5 Co1 O4 85.86(12) 1_455 .
O2 Co1 N2 86.12(15) 2_656 1_545
O5 Co1 N2 96.03(15) 1_455 1_545
O4 Co1 N2 88.20(14) . 1_545
O2 Co1 O1 92.58(13) 2_656 .
O5 Co1 O1 85.30(13) 1_455 .
O4 Co1 O1 91.10(13) . .
N2 Co1 O1 178.45(15) 1_545 .
O2 Co1 O1 90.74(13) 2_656 2_556
O5 Co1 O1 86.84(12) 1_455 2_556
O4 Co1 O1 170.26(13) . 2_556
N2 Co1 O1 98.99(14) 1_545 2_556
O1 Co1 O1 81.86(14) . 2_556
O6 Co2 O6 180.00(9) . 2_655
O6 Co2 O1W 90.92(13) . .
O6 Co2 O1W 89.08(13) 2_655 .
O6 Co2 O1W 89.08(13) . 2_655
O6 Co2 O1W 90.92(13) 2_655 2_655
O1W Co2 O1W 180.0(3) . 2_655
O6 Co2 O2W 89.74(14) . .
O6 Co2 O2W 90.26(14) 2_655 .
O1W Co2 O2W 94.13(16) . .
O1W Co2 O2W 85.87(16) 2_655 .
O6 Co2 O2W 90.26(14) . 2_655
O6 Co2 O2W 89.74(14) 2_655 2_655
O1W Co2 O2W 85.87(16) . 2_655
O1W Co2 O2W 94.13(16) 2_655 2_655
O2W Co2 O2W 180.0(2) . 2_655
O2 P1 O1 118.5(2) . .
O2 P1 O3 109.9(2) . .
O1 P1 O3 108.0(2) . .
O2 P1 C5 108.2(2) . .
O1 P1 C5 109.3(2) . .
O3 P1 C5 101.7(2) . .
O5 P2 O4 114.96(19) . .
O5 P2 O6 109.86(19) . .
O4 P2 O6 112.0(2) . .
O5 P2 C5 108.6(2) . .
O4 P2 C5 104.9(2) . .
O6 P2 C5 106.0(2) . .
P1 O1 Co1 132.33(19) . .
P1 O1 Co1 128.30(19) . 2_556
Co1 O1 Co1 98.14(14) . 2_556
Co2 O1W H1WC 96.2 . .
Co2 O1W H1WB 119.1 . .
H1WC O1W H1WB 97.5 . .
P1 O2 Co1 140.8(2) . 2_656
Co2 O2W H2WC 93.0 . .
Co2 O2W H2WA 118.5 . .
H2WC O2W H2WA 93.4 . .
P1 O3 H3A 109.5 . .
H3WD O3W H3WB 109.5 . .
P2 O4 Co1 137.0(2) . .
P2 O5 Co1 148.4(2) . 1_655
P2 O6 Co2 136.7(2) . .
C5 O7 H7A 109.5 . .
C1 N1 C3 107.6(4) . .
C1 N1 C4 125.8(4) . .
C3 N1 C4 126.7(4) . .
C1 N2 C2 104.8(4) . .
C1 N2 Co1 125.7(4) . 1_565
C2 N2 Co1 128.6(3) . 1_565
N2 C1 N1 111.6(5) . .
N2 C1 H1A 124.2 . .
N1 C1 H1A 124.2 . .
C3 C2 N2 110.4(5) . .
C3 C2 H2C 124.8 . .
N2 C2 H2C 124.8 . .
C2 C3 N1 105.5(5) . .
C2 C3 H3B 127.2 . .
N1 C3 H3B 127.2 . .
N1 C4 C5 114.7(4) . .
N1 C4 H4A 108.6 . .
C5 C4 H4A 108.6 . .
N1 C4 H4B 108.6 . .
C5 C4 H4B 108.6 . .
H4A C4 H4B 107.6 . .
O7 C5 C4 106.7(4) . .
O7 C5 P1 109.2(3) . .
C4 C5 P1 112.8(3) . .
O7 C5 P2 105.8(3) . .
C4 C5 P2 109.9(3) . .
P1 C5 P2 112.0(2) . .

loop_
_geom_bond_atom_site_label_1
_geom_bond_atom_site_label_2
_geom_bond_distance
_geom_bond_site_symmetry_2
Co1 O2 2.051(3) 2_656
Co1 O5 2.083(3) 1_455
Co1 O4 2.097(3) .
Co1 N2 2.151(4) 1_545
Co1 O1 2.175(3) .
Co1 O1 2.179(3) 2_556
Co2 O6 2.037(3) .
Co2 O6 2.037(3) 2_655
Co2 O1W 2.136(4) .
Co2 O1W 2.136(4) 2_655
Co2 O2W 2.155(4) .
Co2 O2W 2.155(4) 2_655
P1 O2 1.490(4) .
P1 O1 1.509(4) .
P1 O3 1.584(3) .
P1 C5 1.836(5) .
P2 O5 1.511(3) .
P2 O4 1.513(3) .
P2 O6 1.522(3) .
P2 C5 1.862(5) .
O1 Co1 2.179(3) 2_556
O1W H1WC 0.8500 .
O1W H1WB 0.8499 .
O2 Co1 2.051(3) 2_656
O2W H2WC 0.8501 .
O2W H2WA 0.8501 .
O3 H3A 0.8200 .
O3W H3WD 0.8500 .
O3W H3WB 0.8500 .
O5 Co1 2.083(3) 1_655
O7 C5 1.446(5) .
O7 H7A 0.8200 .
N1 C1 1.336(6) .
N1 C3 1.375(6) .
N1 C4 1.470(6) .
N2 C1 1.325(6) .
N2 C2 1.375(6) .
N2 Co1 2.151(4) 1_565
C1 H1A 0.9300 .
C2 C3 1.352(7) .
C2 H2C 0.9300 .
C3 H3B 0.9300 .
C4 C5 1.533(7) .
C4 H4A 0.9700 .
C4 H4B 0.9700 .
